data_2106551
loop_
_publ_author_name
'Leligny, H.'
'Monier, J.C.'

_publ_section_title
;
 Structure de Cd Cl2 (H2 O)2.5
;
_journal_name_full 'Acta Crystallographica B (24,1968-38,1982)'
_journal_page_first 728
_journal_page_last 732
_journal_volume 31
_journal_year 1975
_chemical_formula_sum 'Cd Cl2 H5 O2.5'
_chemical_name_systematic 'Cd Cl2 (H2 O)2.5'
_space_group_IT_number 14
_symmetry_space_group_name_Hall '-P 2yn'
_symmetry_space_group_name_H-M 'P 1 21/n 1'
_cell_angle_alpha 90
_cell_angle_beta 93.1
_cell_angle_gamma 90
_cell_formula_units_Z 8
_cell_length_a 9.21
_cell_length_b 11.88
_cell_length_c 10.08
_cell_volume 1101.287
_citation_journal_id_ASTM ACBCAR
_cod_data_source_file Leligny_ACBCAR_1975_1937.cif
_cod_data_source_block H5Cd1Cl2O2.5
_cod_original_sg_symbol_Hall '-P 2ybc (x-z,y,z)'
_cod_original_formula_sum 'H5 Cd1 Cl2 O2.5'
_cod_database_code 2106551

loop_
_symmetry_equiv_pos_as_xyz
x,y,z
-x+1/2,y+1/2,-z+1/2
-x,-y,-z
x-1/2,-y-1/2,z-1/2

loop_
_atom_site_label
_atom_site_type_symbol
_atom_site_fract_x
_atom_site_fract_y
_atom_site_fract_z
_atom_site_occupancy
_atom_site_U_iso_or_equiv
Cl2 Cl-1 -0.09395 0.46207 0.80078 1 0.0
O1 O-2 0.1661 0.2788 0.7593 1 0.0
O2 O-2 0.4768 0.3252 0.4396 1 0.0
Cd2 Cd+2 0.27795 0.41058 0.33269 1 0.0
Cl3 Cl-1 0.31481 0.30243 0.11643 1 0.0
O3 O-2 0.4363 0.5636 0.3095 1 0.0
O5 O-2 0.3394 0.4559 0.8614 1 0.0
Cl4 Cl-1 0.1947 0.51878 0.54888 1 0.0
Cd1 Cd+2 -0.00195 0.35796 0.60259 1 0.0
O4 O-2 0.1542 0.6445 0.8762 1 0.0
Cl1 Cl-1 0.10163 0.25919 0.40519 1 0.0
